data_4126190
loop_
_publ_author_name
'Ott, Amy A.'
'Goshey, Charles S.'
'Topczewski, Joseph J.'

_publ_section_title
;
 Dynamic Kinetic Resolution of Allylic Azides via Asymmetric
 Dihydroxylation.
;
_journal_issue 23
_journal_name_full 'Journal of the American Chemical Society'
_journal_page_first 7737
_journal_page_last 7740
_journal_paper_doi 10.1021/jacs.7b04203
_journal_volume 139
_journal_year 2017
_chemical_formula_sum 'C17 H10 N3 O2'
_chemical_formula_weight 288.28
_space_group_crystal_system triclinic
_space_group_IT_number 2
_space_group_name_Hall '-P 1'
_space_group_name_H-M_alt 'P -1'
_symmetry_space_group_name_Hall '-P 1'
_symmetry_space_group_name_H-M 'P -1'
_atom_sites_solution_hydrogens mixed
_audit_creation_method SHELXL-2014/7
_cell_angle_alpha 84.78(3)
_cell_angle_beta 89.98(3)
_cell_angle_gamma 74.96(3)
_cell_formula_units_Z 4
_cell_length_a 5.9182(12)
_cell_length_b 11.437(2)
_cell_length_c 23.063(5)
_cell_measurement_temperature 123(2)
_cell_volume 1500.9(6)
_computing_structure_refinement 'SHELXL-2014/7 (Sheldrick, 2014)'
_diffrn_ambient_temperature 123(2)
_diffrn_measured_fraction_theta_full 0.994
_diffrn_measured_fraction_theta_max 0.985
_diffrn_radiation_type CuK\a
_diffrn_radiation_wavelength 1.54178
_diffrn_reflns_av_unetI/netI 0.0428
_diffrn_reflns_Laue_measured_fraction_full 0.994
_diffrn_reflns_Laue_measured_fraction_max 0.985
_diffrn_reflns_limit_h_max 7
_diffrn_reflns_limit_h_min -7
_diffrn_reflns_limit_k_max 14
_diffrn_reflns_limit_k_min -14
_diffrn_reflns_limit_l_max 28
_diffrn_reflns_limit_l_min 0
_diffrn_reflns_number 6089
_diffrn_reflns_point_group_measured_fraction_full 0.994
_diffrn_reflns_point_group_measured_fraction_max 0.985
_diffrn_reflns_theta_full 67.679
_diffrn_reflns_theta_max 75.137
_diffrn_reflns_theta_min 1.924
_exptl_absorpt_coefficient_mu 0.709
_exptl_crystal_density_diffrn 1.276
_exptl_crystal_F_000 596
_exptl_crystal_size_max 0.300
_exptl_crystal_size_mid 0.100
_exptl_crystal_size_min 0.040
_refine_diff_density_max 0.289
_refine_diff_density_min -0.231
_refine_diff_density_rms 0.050
_refine_ls_extinction_method none
_refine_ls_goodness_of_fit_ref 1.059
_refine_ls_hydrogen_treatment mixed
_refine_ls_matrix_type full
_refine_ls_number_parameters 412
_refine_ls_number_reflns 6089
_refine_ls_number_restraints 0
_refine_ls_restrained_S_all 1.059
_refine_ls_R_factor_all 0.0572
_refine_ls_R_factor_gt 0.0482
_refine_ls_shift/su_max 0.000
_refine_ls_shift/su_mean 0.000
_refine_ls_structure_factor_coef Fsqd
_refine_ls_weighting_details 'w=1/[\s^2^(Fo^2^)+(0.0372P)^2^+0.8303P] where P=(Fo^2^+2Fc^2^)/3'
_refine_ls_weighting_scheme calc
_refine_ls_wR_factor_gt 0.1128
_refine_ls_wR_factor_ref 0.1178
_reflns_Friedel_coverage 0.000
_reflns_number_gt 5260
_reflns_number_total 6089
_reflns_threshold_expression 'I > 2\s(I)'
_cod_data_source_file ja7b04203_si_002.cif
_cod_data_source_block 16092t
_cod_depositor_comments 'Adding full bibliography for 4126190--4126191.cif.'
_cod_database_code 4126190
_shelx_shelxl_version_number 2014/7
_shelx_space_group_comment
;
The symmetry employed for this shelxl refinement is uniquely defined
by the following loop, which should always be used as a source of
symmetry information in preference to the above space-group names.
They are only intended as comments.
;
_shelx_estimated_absorpt_t_min 0.815
_shelx_estimated_absorpt_t_max 0.972

loop_
_space_group_symop_operation_xyz
'x, y, z'
'-x, -y, -z'

loop_
_atom_site_label
_atom_site_type_symbol
_atom_site_fract_x
_atom_site_fract_y
_atom_site_fract_z
_atom_site_U_iso_or_equiv
_atom_site_adp_type
_atom_site_occupancy
_atom_site_site_symmetry_order
_atom_site_calc_flag
_atom_site_refinement_flags_posn
_atom_site_refinement_flags_adp
C1 C 1.0853(4) 0.17155(19) 0.37661(9) 0.0212(4) Uani 1 1 d . .
N1 N 1.5715(3) -0.20119(16) 0.47589(7) 0.0215(4) Uani 1 1 d . .
O1 O 1.2502(2) 0.00984(14) 0.47885(6) 0.0199(3) Uani 1 1 d . .
H1 H 1.302(4) 0.070(3) 0.4824(4) 0.030 Uiso 1 1 calc R U
C2 C 0.8838(4) 0.2562(2) 0.39124(9) 0.0233(4) Uani 1 1 d . .
H2 H 0.7529 0.2290 0.4049 0.028 Uiso 1 1 calc R U
N2 N 1.6517(3) -0.31184(18) 0.48821(8) 0.0282(4) Uani 1 1 d . .
O2 O 0.8849(2) 0.01468(14) 0.40362(6) 0.0212(3) Uani 1 1 d . .
H2A H 0.880(2) 0.023(3) 0.4384(13) 0.032 Uiso 1 1 calc R U
C3 C 0.8706(4) 0.3796(2) 0.38624(10) 0.0303(5) Uani 1 1 d . .
H3 H 0.7321 0.4361 0.3969 0.036 Uiso 1 1 calc R U
O3 O 0.3995(2) 0.98543(14) 0.09639(6) 0.0215(3) Uani 1 1 d . .
H3A H 0.4038(4) 0.977(3) 0.0596(13) 0.032 Uiso 1 1 calc R U
N3 N 1.7330(5) -0.4119(2) 0.50102(11) 0.0507(7) Uani 1 1 d . .
C4 C 1.0590(5) 0.4206(2) 0.36582(11) 0.0347(6) Uani 1 1 d . .
H4 H 1.0502 0.5051 0.3623 0.042 Uiso 1 1 calc R U
N4 N 0.8702(3) 1.20104(16) 0.02407(8) 0.0221(4) Uani 1 1 d . .
O4 O 0.7599(2) 0.99018(14) 0.02136(6) 0.0203(3) Uani 1 1 d . .
C5 C 1.2607(4) 0.3375(2) 0.35058(11) 0.0335(5) Uani 1 1 d . .
H5 H 1.3901 0.3653 0.3363 0.040 Uiso 1 1 calc R U
N5 N 0.8395(3) 1.31211(18) 0.01177(8) 0.0283(4) Uani 1 1 d . .
C6 C 1.2744(4) 0.2138(2) 0.35610(10) 0.0274(5) Uani 1 1 d . .
H6 H 1.4137 0.1575 0.3458 0.033 Uiso 1 1 calc R U
N6 N 0.8207(5) 1.4119(2) -0.00106(11) 0.0516(7) Uani 1 1 d . .
C7 C 1.0968(3) 0.03546(19) 0.38103(9) 0.0202(4) Uani 1 1 d . .
C8 C 1.3058(3) -0.03206(18) 0.42251(8) 0.0192(4) Uani 1 1 d . .
H8 H 1.4476 -0.0065 0.4088 0.023 Uiso 1 1 calc R U
C9 C 1.3707(3) -0.17336(19) 0.43088(8) 0.0196(4) Uani 1 1 d . .
C10 C 1.4672(4) -0.23015(19) 0.37542(9) 0.0204(4) Uani 1 1 d . .
C11 C 1.6557(4) -0.1981(2) 0.34804(9) 0.0228(4) Uani 1 1 d . .
H11 H 1.7245 -0.1417 0.3642 0.027 Uiso 1 1 calc R U
C12 C 1.7436(4) -0.2479(2) 0.29739(9) 0.0263(5) Uani 1 1 d . .
H12 H 1.8720 -0.2253 0.2792 0.032 Uiso 1 1 calc R U
C13 C 1.6455(4) -0.3305(2) 0.27314(9) 0.0296(5) Uani 1 1 d . .
H13 H 1.7051 -0.3638 0.2383 0.036 Uiso 1 1 calc R U
C14 C 1.4605(4) -0.3639(2) 0.30007(10) 0.0298(5) Uani 1 1 d . .
H14 H 1.3922 -0.4203 0.2836 0.036 Uiso 1 1 calc R U
C15 C 1.3736(4) -0.3152(2) 0.35133(9) 0.0251(4) Uani 1 1 d . .
H15 H 1.2487 -0.3403 0.3701 0.030 Uiso 1 1 calc R U
C16 C 0.7572(4) 0.82854(19) 0.12347(9) 0.0211(4) Uani 1 1 d . .
C17 C 0.6397(4) 0.7438(2) 0.10894(9) 0.0234(4) Uani 1 1 d . .
H17 H 0.4814 0.7710 0.0955 0.028 Uiso 1 1 calc R U
C18 C 0.7504(4) 0.6201(2) 0.11379(10) 0.0307(5) Uani 1 1 d . .
H18 H 0.6687 0.5637 0.1030 0.037 Uiso 1 1 calc R U
C19 C 0.9797(4) 0.5793(2) 0.13430(11) 0.0354(6) Uani 1 1 d . .
H19 H 1.0555 0.4948 0.1380 0.043 Uiso 1 1 calc R U
C20 C 1.0983(4) 0.6622(2) 0.14943(11) 0.0339(5) Uani 1 1 d . .
H20 H 1.2555 0.6344 0.1637 0.041 Uiso 1 1 calc R U
C21 C 0.9885(4) 0.7857(2) 0.14389(10) 0.0273(5) Uani 1 1 d . .
H21 H 1.0719 0.8418 0.1541 0.033 Uiso 1 1 calc R U
C22 C 0.6319(3) 0.96494(19) 0.11907(9) 0.0197(4) Uani 1 1 d . .
C23 C 0.7743(3) 1.03217(18) 0.07737(8) 0.0189(4) Uani 1 1 d . .
H23 H 0.9417 1.0064 0.0910 0.023 Uiso 1 1 calc R U
C25 C 0.6974(3) 1.17351(19) 0.06914(9) 0.0196(4) Uani 1 1 d . .
C26 C 0.7371(4) 1.23059(19) 0.12460(8) 0.0200(4) Uani 1 1 d . .
C27 C 0.5586(4) 1.3151(2) 0.14870(9) 0.0252(4) Uani 1 1 d . .
H27 H 0.4085 1.3400 0.1300 0.030 Uiso 1 1 calc R U
C28 C 0.5964(4) 1.3637(2) 0.19979(10) 0.0300(5) Uani 1 1 d . .
H28 H 0.4714 1.4202 0.2161 0.036 Uiso 1 1 calc R U
C29 C 0.8147(4) 1.3304(2) 0.22695(10) 0.0296(5) Uani 1 1 d . .
H29 H 0.8407 1.3636 0.2618 0.036 Uiso 1 1 calc R U
C30 C 0.9952(4) 1.2477(2) 0.20258(9) 0.0261(5) Uani 1 1 d . .
H30 H 1.1462 1.2248 0.2208 0.031 Uiso 1 1 calc R U
C31 C 0.9578(4) 1.19830(19) 0.15200(9) 0.0221(4) Uani 1 1 d . .
H31 H 1.0833 1.1419 0.1358 0.027 Uiso 1 1 calc R U
C32 C 0.4510(3) 1.2238(2) 0.04284(9) 0.0217(4) Uani 1 1 d . .
H32A H 0.4228 1.3114 0.0321 0.033 Uiso 1 1 calc R U
H32B H 0.3365 1.2094 0.0715 0.033 Uiso 1 1 calc R U
H32C H 0.4356 1.1830 0.0081 0.033 Uiso 1 1 calc R U
C33 C 1.1748(4) -0.2238(2) 0.45717(9) 0.0224(4) Uani 1 1 d . .
H33A H 1.0462 -0.2098 0.4285 0.034 Uiso 1 1 calc R U
H33B H 1.1177 -0.1826 0.4918 0.034 Uiso 1 1 calc R U
H33C H 1.2347 -0.3113 0.4681 0.034 Uiso 1 1 calc R U
C34 C 0.6051(4) 1.0046(2) 0.18077(9) 0.0230(4) Uani 1 1 d . .
H34A H 0.5104 1.0890 0.1794 0.035 Uiso 1 1 calc R U
H34B H 0.7600 0.9984 0.1978 0.035 Uiso 1 1 calc R U
H34C H 0.5278 0.9519 0.2047 0.035 Uiso 1 1 calc R U
C35 C 1.1091(4) -0.0047(2) 0.31936(9) 0.0232(4) Uani 1 1 d . .
H35A H 0.9748 0.0455 0.2960 0.035 Uiso 1 1 calc R U
H35B H 1.1060 -0.0902 0.3211 0.035 Uiso 1 1 calc R U
H35C H 1.2544 0.0047 0.3015 0.035 Uiso 1 1 calc R U
H90 H 0.880(5) 0.932(3) 0.0170(14) 0.043(9) Uiso 1 1 d . .

loop_
_atom_site_aniso_label
_atom_site_aniso_U_11
_atom_site_aniso_U_22
_atom_site_aniso_U_33
_atom_site_aniso_U_23
_atom_site_aniso_U_13
_atom_site_aniso_U_12
C1 0.0241(11) 0.0227(10) 0.0167(9) -0.0006(8) -0.0026(7) -0.0060(8)
N1 0.0207(9) 0.0231(9) 0.0202(9) -0.0016(7) -0.0032(7) -0.0050(7)
O1 0.0225(7) 0.0233(7) 0.0164(7) -0.0059(6) 0.0019(5) -0.0091(6)
C2 0.0234(11) 0.0269(11) 0.0188(10) -0.0021(8) -0.0020(8) -0.0052(8)
N2 0.0285(10) 0.0271(10) 0.0271(10) -0.0059(8) -0.0070(8) -0.0029(8)
O2 0.0198(7) 0.0266(8) 0.0188(7) -0.0023(6) 0.0002(5) -0.0087(6)
C3 0.0344(13) 0.0247(11) 0.0283(12) -0.0056(9) -0.0082(9) -0.0002(9)
O3 0.0158(7) 0.0276(8) 0.0208(7) -0.0014(6) 0.0028(5) -0.0054(6)
N3 0.0592(16) 0.0304(13) 0.0545(16) -0.0056(11) -0.0302(12) 0.0030(11)
C4 0.0455(15) 0.0233(11) 0.0370(13) 0.0021(10) -0.0156(11) -0.0134(10)
N4 0.0235(9) 0.0232(9) 0.0200(9) -0.0031(7) 0.0062(7) -0.0063(7)
O4 0.0181(7) 0.0244(7) 0.0179(7) -0.0062(6) 0.0031(5) -0.0032(6)
C5 0.0320(13) 0.0318(13) 0.0388(14) 0.0082(10) -0.0083(10) -0.0158(10)
N5 0.0321(11) 0.0288(11) 0.0269(10) -0.0044(8) 0.0122(8) -0.0124(8)
C6 0.0246(11) 0.0280(11) 0.0298(11) 0.0037(9) -0.0027(9) -0.0097(9)
N6 0.0730(18) 0.0293(12) 0.0547(16) -0.0038(11) 0.0342(13) -0.0174(11)
C7 0.0176(10) 0.0234(10) 0.0202(10) -0.0017(8) 0.0017(7) -0.0062(8)
C8 0.0209(10) 0.0203(10) 0.0172(9) -0.0040(7) 0.0038(7) -0.0060(8)
C9 0.0192(10) 0.0232(10) 0.0165(9) -0.0026(8) -0.0005(7) -0.0055(8)
C10 0.0228(10) 0.0202(10) 0.0170(9) -0.0011(8) 0.0001(7) -0.0038(8)
C11 0.0205(10) 0.0259(11) 0.0215(10) -0.0029(8) -0.0010(8) -0.0049(8)
C12 0.0241(11) 0.0302(12) 0.0220(10) -0.0003(9) 0.0036(8) -0.0033(9)
C13 0.0399(13) 0.0285(12) 0.0169(10) -0.0064(9) 0.0029(9) -0.0014(10)
C14 0.0396(13) 0.0255(11) 0.0259(11) -0.0071(9) 0.0016(9) -0.0097(10)
C15 0.0285(12) 0.0247(10) 0.0233(11) -0.0037(8) 0.0020(8) -0.0089(9)
C16 0.0218(10) 0.0229(10) 0.0178(9) 0.0001(8) 0.0057(7) -0.0053(8)
C17 0.0278(11) 0.0235(11) 0.0195(10) -0.0020(8) 0.0065(8) -0.0077(8)
C18 0.0410(14) 0.0256(11) 0.0270(11) -0.0042(9) 0.0122(9) -0.0110(10)
C19 0.0380(14) 0.0236(11) 0.0389(14) 0.0023(10) 0.0187(11) 0.0006(10)
C20 0.0257(12) 0.0316(13) 0.0377(13) 0.0079(10) 0.0067(9) 0.0008(9)
C21 0.0216(11) 0.0288(11) 0.0299(11) 0.0028(9) 0.0031(8) -0.0054(9)
C22 0.0177(10) 0.0226(10) 0.0187(10) -0.0024(8) 0.0010(7) -0.0050(8)
C23 0.0175(10) 0.0222(10) 0.0168(9) -0.0040(7) 0.0018(7) -0.0039(7)
C25 0.0202(10) 0.0214(10) 0.0179(9) -0.0018(8) 0.0041(7) -0.0068(8)
C26 0.0236(10) 0.0211(10) 0.0168(9) -0.0014(8) 0.0046(7) -0.0086(8)
C27 0.0262(11) 0.0252(10) 0.0227(11) -0.0030(8) 0.0014(8) -0.0039(8)
C28 0.0379(13) 0.0252(11) 0.0248(11) -0.0089(9) 0.0051(9) -0.0025(9)
C29 0.0422(14) 0.0310(12) 0.0185(10) -0.0066(9) 0.0017(9) -0.0133(10)
C30 0.0269(11) 0.0318(12) 0.0212(10) 0.0002(9) -0.0013(8) -0.0114(9)
C31 0.0210(10) 0.0252(11) 0.0212(10) -0.0024(8) 0.0044(8) -0.0079(8)
C32 0.0205(10) 0.0241(10) 0.0200(10) -0.0018(8) 0.0010(7) -0.0049(8)
C33 0.0235(11) 0.0232(10) 0.0214(10) -0.0020(8) 0.0029(8) -0.0075(8)
C34 0.0243(11) 0.0258(11) 0.0192(10) -0.0016(8) 0.0046(7) -0.0071(8)
C35 0.0253(11) 0.0253(10) 0.0185(9) -0.0004(8) -0.0012(7) -0.0063(9)

loop_
_atom_type_symbol
_atom_type_description
_atom_type_scat_dispersion_real
_atom_type_scat_dispersion_imag
_atom_type_scat_source
C C 0.0181 0.0091 'International Tables Vol C Tables 4.2.6.8 and 6.1.1.4'
H H 0.0000 0.0000 'International Tables Vol C Tables 4.2.6.8 and 6.1.1.4'
N N 0.0311 0.0180 'International Tables Vol C Tables 4.2.6.8 and 6.1.1.4'
O O 0.0492 0.0322 'International Tables Vol C Tables 4.2.6.8 and 6.1.1.4'

loop_
_geom_angle_atom_site_label_1
_geom_angle_atom_site_label_2
_geom_angle_atom_site_label_3
_geom_angle
C2 C1 C6 118.4(2)
C2 C1 C7 120.83(19)
C6 C1 C7 120.79(19)
N2 N1 C9 111.90(17)
C8 O1 H1 109.5
C3 C2 C1 121.1(2)
C3 C2 H2 119.4
C1 C2 H2 119.4
N3 N2 N1 176.8(2)
C7 O2 H2A 109.5
C4 C3 C2 120.1(2)
C4 C3 H3 120.0
C2 C3 H3 120.0
C22 O3 H3A 109.5
C3 C4 C5 119.6(2)
C3 C4 H4 120.2
C5 C4 H4 120.2
N5 N4 C25 111.76(17)
C23 O4 H90 109(2)
C4 C5 C6 120.3(2)
C4 C5 H5 119.8
C6 C5 H5 119.8
N6 N5 N4 176.7(2)
C5 C6 C1 120.6(2)
C5 C6 H6 119.7
C1 C6 H6 119.7
O2 C7 C35 105.10(16)
O2 C7 C1 110.46(17)
C35 C7 C1 108.24(17)
O2 C7 C8 109.85(16)
C35 C7 C8 115.38(17)
C1 C7 C8 107.79(16)
O1 C8 C7 106.61(15)
O1 C8 C9 106.86(16)
C7 C8 C9 118.64(17)
O1 C8 H8 108.1
C7 C8 H8 108.1
C9 C8 H8 108.1
C33 C9 N1 107.96(16)
C33 C9 C10 113.26(17)
N1 C9 C10 107.78(16)
C33 C9 C8 113.18(17)
N1 C9 C8 101.72(16)
C10 C9 C8 112.07(17)
C15 C10 C11 118.28(19)
C15 C10 C9 121.72(19)
C11 C10 C9 120.00(18)
C12 C11 C10 120.6(2)
C12 C11 H11 119.7
C10 C11 H11 119.7
C13 C12 C11 120.5(2)
C13 C12 H12 119.7
C11 C12 H12 119.7
C14 C13 C12 119.5(2)
C14 C13 H13 120.3
C12 C13 H13 120.3
C13 C14 C15 120.2(2)
C13 C14 H14 119.9
C15 C14 H14 119.9
C10 C15 C14 120.9(2)
C10 C15 H15 119.6
C14 C15 H15 119.6
C17 C16 C21 118.2(2)
C17 C16 C22 120.75(19)
C21 C16 C22 121.07(19)
C18 C17 C16 121.1(2)
C18 C17 H17 119.4
C16 C17 H17 119.4
C19 C18 C17 119.9(2)
C19 C18 H18 120.0
C17 C18 H18 120.0
C18 C19 C20 119.7(2)
C18 C19 H19 120.2
C20 C19 H19 120.2
C19 C20 C21 120.3(2)
C19 C20 H20 119.8
C21 C20 H20 119.8
C20 C21 C16 120.8(2)
C20 C21 H21 119.6
C16 C21 H21 119.6
O3 C22 C34 105.56(16)
O3 C22 C16 110.31(16)
C34 C22 C16 108.01(17)
O3 C22 C23 109.89(16)
C34 C22 C23 115.49(17)
C16 C22 C23 107.54(16)
O4 C23 C25 107.08(16)
O4 C23 C22 106.46(15)
C25 C23 C22 118.35(17)
O4 C23 H23 108.2
C25 C23 H23 108.2
C22 C23 H23 108.2
C32 C25 N4 107.94(16)
C32 C25 C26 113.28(17)
N4 C25 C26 107.81(16)
C32 C25 C23 113.08(17)
N4 C25 C23 101.55(15)
C26 C25 C23 112.27(17)
C27 C26 C31 118.34(19)
C27 C26 C25 121.73(19)
C31 C26 C25 119.94(18)
C26 C27 C28 120.9(2)
C26 C27 H27 119.5
C28 C27 H27 119.5
C29 C28 C27 120.4(2)
C29 C28 H28 119.8
C27 C28 H28 119.8
C28 C29 C30 119.1(2)
C28 C29 H29 120.5
C30 C29 H29 120.5
C31 C30 C29 120.7(2)
C31 C30 H30 119.6
C29 C30 H30 119.6
C30 C31 C26 120.5(2)
C30 C31 H31 119.7
C26 C31 H31 119.7
C25 C32 H32A 109.5
C25 C32 H32B 109.5
H32A C32 H32B 109.5
C25 C32 H32C 109.5
H32A C32 H32C 109.5
H32B C32 H32C 109.5
C9 C33 H33A 109.5
C9 C33 H33B 109.5
H33A C33 H33B 109.5
C9 C33 H33C 109.5
H33A C33 H33C 109.5
H33B C33 H33C 109.5
C22 C34 H34A 109.5
C22 C34 H34B 109.5
H34A C34 H34B 109.5
C22 C34 H34C 109.5
H34A C34 H34C 109.5
H34B C34 H34C 109.5
C7 C35 H35A 109.5
C7 C35 H35B 109.5
H35A C35 H35B 109.5
C7 C35 H35C 109.5
H35A C35 H35C 109.5
H35B C35 H35C 109.5

loop_
_geom_bond_atom_site_label_1
_geom_bond_atom_site_label_2
_geom_bond_distance
C1 C2 1.390(3)
C1 C6 1.396(3)
C1 C7 1.534(3)
N1 N2 1.237(3)
N1 C9 1.528(3)
O1 C8 1.434(2)
O1 H1 0.84(3)
C2 C3 1.388(3)
C2 H2 0.9500
N2 N3 1.132(3)
O2 C7 1.426(2)
O2 H2A 0.82(3)
C3 C4 1.384(4)
C3 H3 0.9500
O3 C22 1.425(2)
O3 H3A 0.86(3)
C4 C5 1.387(4)
C4 H4 0.9500
N4 N5 1.242(3)
N4 C25 1.527(3)
O4 C23 1.429(2)
O4 H90 0.85(3)
C5 C6 1.390(3)
C5 H5 0.9500
N5 N6 1.129(3)
C6 H6 0.9500
C7 C35 1.530(3)
C7 C8 1.553(3)
C8 C9 1.555(3)
C8 H8 1.0000
C9 C33 1.525(3)
C9 C10 1.530(3)
C10 C15 1.393(3)
C10 C11 1.395(3)
C11 C12 1.388(3)
C11 H11 0.9500
C12 C13 1.386(3)
C12 H12 0.9500
C13 C14 1.380(3)
C13 H13 0.9500
C14 C15 1.394(3)
C14 H14 0.9500
C15 H15 0.9500
C16 C17 1.394(3)
C16 C21 1.395(3)
C16 C22 1.538(3)
C17 C18 1.390(3)
C17 H17 0.9500
C18 C19 1.384(4)
C18 H18 0.9500
C19 C20 1.385(4)
C19 H19 0.9500
C20 C21 1.387(3)
C20 H20 0.9500
C21 H21 0.9500
C22 C34 1.528(3)
C22 C23 1.558(3)
C23 C25 1.555(3)
C23 H23 1.0000
C25 C32 1.525(3)
C25 C26 1.533(3)
C26 C27 1.388(3)
C26 C31 1.396(3)
C27 C28 1.390(3)
C27 H27 0.9500
C28 C29 1.381(3)
C28 H28 0.9500
C29 C30 1.387(3)
C29 H29 0.9500
C30 C31 1.384(3)
C30 H30 0.9500
C31 H31 0.9500
C32 H32A 0.9800
C32 H32B 0.9800
C32 H32C 0.9800
C33 H33A 0.9800
C33 H33B 0.9800
C33 H33C 0.9800
C34 H34A 0.9800
C34 H34B 0.9800
C34 H34C 0.9800
C35 H35A 0.9800
C35 H35B 0.9800
C35 H35C 0.9800

loop_
_geom_torsion_atom_site_label_1
_geom_torsion_atom_site_label_2
_geom_torsion_atom_site_label_3
_geom_torsion_atom_site_label_4
_geom_torsion
C6 C1 C2 C3 -0.6(3)
C7 C1 C2 C3 -178.7(2)
C1 C2 C3 C4 0.7(3)
C2 C3 C4 C5 -0.2(4)
C3 C4 C5 C6 -0.4(4)
C4 C5 C6 C1 0.5(4)
C2 C1 C6 C5 0.0(3)
C7 C1 C6 C5 178.1(2)
C2 C1 C7 O2 -2.6(3)
C6 C1 C7 O2 179.36(18)
C2 C1 C7 C35 112.0(2)
C6 C1 C7 C35 -66.1(2)
C2 C1 C7 C8 -122.6(2)
C6 C1 C7 C8 59.3(2)
O2 C7 C8 O1 -55.9(2)
C35 C7 C8 O1 -174.48(16)
C1 C7 C8 O1 64.46(19)
O2 C7 C8 C9 64.6(2)
C35 C7 C8 C9 -54.0(2)
C1 C7 C8 C9 -175.03(17)
N2 N1 C9 C33 61.5(2)
N2 N1 C9 C10 -61.1(2)
N2 N1 C9 C8 -179.13(17)
O1 C8 C9 C33 58.5(2)
C7 C8 C9 C33 -61.9(2)
O1 C8 C9 N1 -57.04(18)
C7 C8 C9 N1 -177.43(16)
O1 C8 C9 C10 -171.91(15)
C7 C8 C9 C10 67.7(2)
C33 C9 C10 C15 2.7(3)
N1 C9 C10 C15 122.0(2)
C8 C9 C10 C15 -126.8(2)
C33 C9 C10 C11 -176.55(19)
N1 C9 C10 C11 -57.2(2)
C8 C9 C10 C11 53.9(2)
C15 C10 C11 C12 1.4(3)
C9 C10 C11 C12 -179.34(19)
C10 C11 C12 C13 0.0(3)
C11 C12 C13 C14 -0.6(3)
C12 C13 C14 C15 -0.1(4)
C11 C10 C15 C14 -2.2(3)
C9 C10 C15 C14 178.6(2)
C13 C14 C15 C10 1.6(3)
C21 C16 C17 C18 -0.9(3)
C22 C16 C17 C18 -178.83(19)
C16 C17 C18 C19 1.1(3)
C17 C18 C19 C20 -0.5(3)
C18 C19 C20 C21 -0.3(4)
C19 C20 C21 C16 0.5(4)
C17 C16 C21 C20 0.1(3)
C22 C16 C21 C20 178.0(2)
C17 C16 C22 O3 -2.9(3)
C21 C16 C22 O3 179.21(18)
C17 C16 C22 C34 112.0(2)
C21 C16 C22 C34 -65.9(2)
C17 C16 C22 C23 -122.8(2)
C21 C16 C22 C23 59.4(2)
O3 C22 C23 O4 -55.5(2)
C34 C22 C23 O4 -174.78(16)
C16 C22 C23 O4 64.56(19)
O3 C22 C23 C25 65.0(2)
C34 C22 C23 C25 -54.3(2)
C16 C22 C23 C25 -174.95(17)
N5 N4 C25 C32 61.7(2)
N5 N4 C25 C26 -61.0(2)
N5 N4 C25 C23 -179.12(17)
O4 C23 C25 C32 58.2(2)
C22 C23 C25 C32 -62.0(2)
O4 C23 C25 N4 -57.22(18)
C22 C23 C25 N4 -177.40(16)
O4 C23 C25 C26 -172.12(15)
C22 C23 C25 C26 67.7(2)
C32 C25 C26 C27 2.9(3)
N4 C25 C26 C27 122.3(2)
C23 C25 C26 C27 -126.7(2)
C32 C25 C26 C31 -176.70(18)
N4 C25 C26 C31 -57.3(2)
C23 C25 C26 C31 53.7(2)
C31 C26 C27 C28 -1.9(3)
C25 C26 C27 C28 178.5(2)
C26 C27 C28 C29 1.3(3)
C27 C28 C29 C30 -0.1(4)
C28 C29 C30 C31 -0.5(3)
C29 C30 C31 C26 -0.1(3)
C27 C26 C31 C30 1.3(3)
C25 C26 C31 C30 -179.03(19)
